data_1559292
loop_
_publ_author_name
'Muhl, Christian'
'Zengerling, Lydia'
'Gro\&s, Jonathan'
'Eckhardt, Paul'
'Opatz, Till'
'Besenius, Pol'
'Barz, Matthias'

_publ_section_title
;
 Insight into the synthesis of N-methylated polypeptides
;
_journal_issue 43
_journal_name_full 'Polymer Chemistry'
_journal_page_first 6919
_journal_page_last 6927
_journal_paper_doi 10.1039/D0PY01055C
_journal_volume 11
_journal_year 2020
_chemical_formula_moiety 'C5 H7 N O3'
_chemical_formula_sum 'C5 H7 N O3'
_chemical_formula_weight 129.12
_space_group_crystal_system monoclinic
_space_group_IT_number 14
_space_group_name_Hall '-P 2yn'
_space_group_name_H-M_alt 'P 1 21/n 1'
_atom_sites_solution_hydrogens geom
_audit_creation_method SHELXL-2018/3
_audit_update_record
;
2020-01-09 deposited with the CCDC.	2020-10-06 downloaded from the CCDC.
;
_cell_angle_alpha 90
_cell_angle_beta 99.769(12)
_cell_angle_gamma 90
_cell_formula_units_Z 4
_cell_length_a 6.3429(9)
_cell_length_b 6.9256(11)
_cell_length_c 13.530(2)
_cell_measurement_reflns_used 2177
_cell_measurement_temperature 120(2)
_cell_measurement_theta_max 28.39
_cell_measurement_theta_min 3.31
_cell_volume 585.73(15)
_computing_cell_refinement 'STOE X-AREA'
_computing_data_collection 'STOE X-AREA'
_computing_data_reduction 'STOE X-RED'
_computing_structure_refinement 'SHELXL-2018/3 (Sheldrick, 2018)'
_computing_structure_solution SHELXT-2014
_diffrn_ambient_temperature 120(2)
_diffrn_detector 'image plate (34 cm diameter)'
_diffrn_detector_area_resol_mean 6.67
_diffrn_detector_type STOE
_diffrn_measured_fraction_theta_full 0.991
_diffrn_measured_fraction_theta_max 0.968
_diffrn_measurement_details ' 154 frames, detector distance = 70 mm'
_diffrn_measurement_device '2-circle goniometer'
_diffrn_measurement_device_type 'STOE IPDS 2T'
_diffrn_measurement_method 'rotation method'
_diffrn_radiation_type MoK\a
_diffrn_radiation_wavelength 0.71073
_diffrn_reflns_av_unetI/netI 0.0412
_diffrn_reflns_Laue_measured_fraction_full 0.991
_diffrn_reflns_Laue_measured_fraction_max 0.968
_diffrn_reflns_limit_h_max 8
_diffrn_reflns_limit_h_min -8
_diffrn_reflns_limit_k_max 9
_diffrn_reflns_limit_k_min -9
_diffrn_reflns_limit_l_max 18
_diffrn_reflns_limit_l_min -18
_diffrn_reflns_number 9028
_diffrn_reflns_point_group_measured_fraction_full 0.991
_diffrn_reflns_point_group_measured_fraction_max 0.968
_diffrn_reflns_theta_full 25.242
_diffrn_reflns_theta_max 28.376
_diffrn_reflns_theta_min 3.315
_diffrn_source 'sealed X-ray tube, 12 x 0.4 mm long-fine focus'
_exptl_absorpt_coefficient_mu 0.122
_exptl_absorpt_correction_T_max 0.9888
_exptl_absorpt_correction_T_min 0.9647
_exptl_absorpt_correction_type integration
_exptl_crystal_colour colourless
_exptl_crystal_density_diffrn 1.464
_exptl_crystal_description plate
_exptl_crystal_F_000 272
_exptl_crystal_size_max 0.360
_exptl_crystal_size_mid 0.290
_exptl_crystal_size_min 0.130
_refine_diff_density_max 0.520
_refine_diff_density_min -0.453
_refine_diff_density_rms 0.106
_refine_ls_extinction_method none
_refine_ls_goodness_of_fit_ref 1.145
_refine_ls_hydrogen_treatment constr
_refine_ls_matrix_type full
_refine_ls_number_parameters 87
_refine_ls_number_reflns 9028
_refine_ls_number_restraints 0
_refine_ls_restrained_S_all 1.145
_refine_ls_R_factor_all 0.1750
_refine_ls_R_factor_gt 0.1170
_refine_ls_shift/su_max 0.000
_refine_ls_shift/su_mean 0.000
_refine_ls_structure_factor_coef Fsqd
_refine_ls_weighting_details 'w=1/[\s^2^(Fo^2^)+(0.1540P)^2^+0.2898P] where P=(Fo^2^+2Fc^2^)/3'
_refine_ls_weighting_scheme calc
_refine_ls_wR_factor_gt 0.2821
_refine_ls_wR_factor_ref 0.3278
_reflns_Friedel_coverage 0.000
_reflns_number_gt 5288
_reflns_number_total 9028
_reflns_threshold_expression 'I > 2\s(I)'
_cod_data_source_file d0py01055c2.cif
_cod_data_source_block nmala-nca
_cod_depositor_comments 'Adding full bibliography for 1559292--1559293.cif.'
_cod_original_cell_volume 585.71(16)
_cod_original_sg_symbol_H-M 'P 21/n'
_cod_database_code 1559292
_shelx_shelxl_version_number 2018/3
_shelx_space_group_comment
;
The symmetry employed for this shelxl refinement is uniquely defined
by the following loop, which should always be used as a source of
symmetry information in preference to the above space-group names.
They are only intended as comments.
;
_shelx_estimated_absorpt_t_min 0.957
_shelx_estimated_absorpt_t_max 0.984

loop_
_space_group_symop_operation_xyz
'x, y, z'
'-x+1/2, y+1/2, -z+1/2'
'-x, -y, -z'
'x-1/2, -y-1/2, z-1/2'

loop_
_atom_site_label
_atom_site_type_symbol
_atom_site_fract_x
_atom_site_fract_y
_atom_site_fract_z
_atom_site_U_iso_or_equiv
_atom_site_adp_type
_atom_site_occupancy
_atom_site_site_symmetry_order
_atom_site_calc_flag
_atom_site_refinement_flags_posn
_atom_site_refinement_flags_adp
_atom_site_refinement_flags_occupancy
_atom_site_disorder_assembly
_atom_site_disorder_group
C1 C 0.3890(7) 0.0933(7) 0.2817(3) 0.0296(10) Uani 1 1 d . . . . .
O2 O 0.2958(5) 0.0871(5) 0.3684(3) 0.0329(9) Uani 1 1 d . . . . .
C3 C 0.4066(7) 0.2091(7) 0.4381(4) 0.0312(10) Uani 1 1 d . . . . .
C4 C 0.5836(7) 0.3038(7) 0.3948(3) 0.0301(10) Uani 1 1 d . . . . .
H4 H 0.553391 0.444837 0.385062 0.036 Uiso 1 1 calc R U . . .
N5 N 0.5593(6) 0.2085(6) 0.2982(3) 0.0295(9) Uani 1 1 d . . . . .
O6 O 0.3167(6) -0.0001(5) 0.2088(3) 0.0391(10) Uani 1 1 d . . . . .
O7 O 0.3593(6) 0.2260(6) 0.5198(3) 0.0416(10) Uani 1 1 d . . . . .
C8 C 0.8017(8) 0.2753(8) 0.4600(4) 0.0358(11) Uani 1 1 d . . . . .
H8A H 0.830911 0.136878 0.469079 0.054 Uiso 1 1 calc R U . . .
H8B H 0.802272 0.335737 0.525573 0.054 Uiso 1 1 calc R U . . .
H8C H 0.912168 0.334873 0.427483 0.054 Uiso 1 1 calc R U . . .
C9 C 0.6695(8) 0.2705(8) 0.2181(4) 0.0360(11) Uani 1 1 d . . . . .
H9A H 0.636616 0.181288 0.161339 0.054 Uiso 1 1 calc R U . . .
H9B H 0.824172 0.271120 0.242347 0.054 Uiso 1 1 calc R U . . .
H9C H 0.622327 0.400823 0.196519 0.054 Uiso 1 1 calc R U . . .

loop_
_atom_site_aniso_label
_atom_site_aniso_U_11
_atom_site_aniso_U_22
_atom_site_aniso_U_33
_atom_site_aniso_U_23
_atom_site_aniso_U_13
_atom_site_aniso_U_12
C1 0.033(2) 0.039(2) 0.019(2) 0.0017(17) 0.0076(17) 0.0009(18)
O2 0.0341(17) 0.0470(18) 0.0203(17) 0.0012(13) 0.0118(13) -0.0032(13)
C3 0.034(2) 0.043(2) 0.018(2) 0.0007(18) 0.0086(17) 0.0036(19)
C4 0.033(2) 0.041(2) 0.017(2) -0.0016(17) 0.0073(17) 0.0006(18)
N5 0.0301(18) 0.043(2) 0.0174(19) -0.0018(16) 0.0091(14) -0.0030(15)
O6 0.043(2) 0.051(2) 0.0234(19) -0.0064(15) 0.0058(14) -0.0075(15)
O7 0.046(2) 0.061(2) 0.0213(19) -0.0009(15) 0.0166(15) 0.0029(16)
C8 0.036(2) 0.050(3) 0.022(2) -0.0012(19) 0.0040(19) -0.002(2)
C9 0.040(2) 0.053(3) 0.019(2) 0.0004(19) 0.0141(19) -0.004(2)

loop_
_atom_type_symbol
_atom_type_description
_atom_type_scat_dispersion_real
_atom_type_scat_dispersion_imag
_atom_type_scat_source
C C 0.0033 0.0016 'International Tables Vol C Tables 4.2.6.8 and 6.1.1.4'
H H 0.0000 0.0000 'International Tables Vol C Tables 4.2.6.8 and 6.1.1.4'
N N 0.0061 0.0033 'International Tables Vol C Tables 4.2.6.8 and 6.1.1.4'
O O 0.0106 0.0060 'International Tables Vol C Tables 4.2.6.8 and 6.1.1.4'

loop_
_exptl_crystal_face_index_h
_exptl_crystal_face_index_k
_exptl_crystal_face_index_l
_exptl_crystal_face_perp_dist
0 3 1 0.1788
0 -1 0 0.1820
1 0 3 0.0982
-1 0 -3 0.0958
1 0 -2 0.0669
-1 0 2 0.0681

loop_
_geom_angle_atom_site_label_1
_geom_angle_atom_site_label_2
_geom_angle_atom_site_label_3
_geom_angle
_geom_angle_site_symmetry_1
_geom_angle_site_symmetry_3
_geom_angle_publ_flag
O6 C1 N5 130.1(4) . . ?
O6 C1 O2 120.9(4) . . ?
N5 C1 O2 108.9(4) . . ?
C3 O2 C1 108.5(4) . . ?
O7 C3 O2 121.1(4) . . ?
O7 C3 C4 129.6(4) . . ?
O2 C3 C4 109.3(4) . . ?
N5 C4 C3 100.4(4) . . ?
N5 C4 C8 114.3(4) . . ?
C3 C4 C8 112.5(4) . . ?
N5 C4 H4 109.7 . . ?
C3 C4 H4 109.7 . . ?
C8 C4 H4 109.7 . . ?
C1 N5 C4 112.5(4) . . ?
C1 N5 C9 122.2(4) . . ?
C4 N5 C9 123.2(4) . . ?
C4 C8 H8A 109.5 . . ?
C4 C8 H8B 109.5 . . ?
H8A C8 H8B 109.5 . . ?
C4 C8 H8C 109.5 . . ?
H8A C8 H8C 109.5 . . ?
H8B C8 H8C 109.5 . . ?
N5 C9 H9A 109.5 . . ?
N5 C9 H9B 109.5 . . ?
H9A C9 H9B 109.5 . . ?
N5 C9 H9C 109.5 . . ?
H9A C9 H9C 109.5 . . ?
H9B C9 H9C 109.5 . . ?

loop_
_geom_bond_atom_site_label_1
_geom_bond_atom_site_label_2
_geom_bond_distance
_geom_bond_site_symmetry_2
_geom_bond_publ_flag
C1 O6 1.203(6) . ?
C1 N5 1.331(6) . ?
C1 O2 1.400(5) . ?
O2 C3 1.369(6) . ?
C3 O7 1.199(6) . ?
C3 C4 1.503(6) . ?
C4 N5 1.448(6) . ?
C4 C8 1.522(6) . ?
C4 H4 1.0000 . ?
N5 C9 1.450(6) . ?
C8 H8A 0.9800 . ?
C8 H8B 0.9800 . ?
C8 H8C 0.9800 . ?
C9 H9A 0.9800 . ?
C9 H9B 0.9800 . ?
C9 H9C 0.9800 . ?

loop_
_geom_torsion_atom_site_label_1
_geom_torsion_atom_site_label_2
_geom_torsion_atom_site_label_3
_geom_torsion_atom_site_label_4
_geom_torsion
_geom_torsion_site_symmetry_1
_geom_torsion_site_symmetry_2
_geom_torsion_site_symmetry_3
_geom_torsion_site_symmetry_4
_geom_torsion_publ_flag
O6 C1 O2 C3 -178.7(4) . . . . ?
N5 C1 O2 C3 2.9(5) . . . . ?
C1 O2 C3 O7 -178.6(4) . . . . ?
C1 O2 C3 C4 0.5(5) . . . . ?
O7 C3 C4 N5 175.7(5) . . . . ?
O2 C3 C4 N5 -3.3(5) . . . . ?
O7 C3 C4 C8 53.7(7) . . . . ?
O2 C3 C4 C8 -125.3(4) . . . . ?
O6 C1 N5 C4 176.5(5) . . . . ?
O2 C1 N5 C4 -5.3(5) . . . . ?
O6 C1 N5 C9 12.3(8) . . . . ?
O2 C1 N5 C9 -169.5(4) . . . . ?
C3 C4 N5 C1 5.2(5) . . . . ?
C8 C4 N5 C1 125.9(4) . . . . ?
C3 C4 N5 C9 169.2(4) . . . . ?
C8 C4 N5 C9 -70.1(6) . . . . ?
